data_7002201
loop_
_publ_author_name
'Bennett, Martin A.'
'Bhargava, Suresh K.'
'Mirzadeh, Nedaossadat'
'Priv\'er, Steven H.'
'Wagler, J\"org'
'Willis, Anthony C.'

_publ_section_title
;
 Synthesis and interconversions of digold(i), tetragold(i), digold(ii),
 gold(i)--gold(iii) and digold(iii) complexes of fluorine-substituted
 aryl carbanions
;
_journal_issue 36
_journal_name_full 'Dalton Transactions'
_journal_page_first 7537
_journal_page_last 7551
_journal_paper_doi 10.1039/b906769h
_journal_year 2009
_chemical_formula_moiety 'C36 H26 Au2 Br2 F2 P2'
_chemical_formula_sum 'C36 H26 Au2 Br2 F2 P2'
_chemical_formula_weight 1112.26
_chemical_name_systematic
;
?
;
_space_group_IT_number 14
_symmetry_cell_setting monoclinic
_symmetry_space_group_name_Hall '-P 2ybc'
_symmetry_space_group_name_H-M 'P 1 21/c 1'
_atom_sites_solution_hydrogens geom
_atom_sites_solution_primary direct
_atom_sites_solution_secondary difmap
_audit_creation_method SHELXL-97
_cell_angle_alpha 90.00
_cell_angle_beta 91.6760(10)
_cell_angle_gamma 90.00
_cell_formula_units_Z 4
_cell_length_a 11.03440(10)
_cell_length_b 16.0528(2)
_cell_length_c 18.4780(2)
_cell_measurement_reflns_used 82746
_cell_measurement_temperature 100(2)
_cell_measurement_theta_max 35.631
_cell_measurement_theta_min 2.546
_cell_volume 3271.66(6)
_computing_cell_refinement 'HKL Scalepack (Otwinowski & Minor 1997)'
_computing_data_collection 'Nonius Collect, KappaCCD'
_computing_data_reduction 'Denzo and Scalepak (Otwinowski & Minor, 1997)'
_computing_molecular_graphics 'ORTEP32 for windows (Farugia)'
_computing_publication_material 'Ciftab (Sheldrick, 1997)'
_computing_structure_refinement 'SHELXL-97 (Sheldrick, 1997)'
_computing_structure_solution 'SHELXS-97 (Sheldrick, 1990)'
_diffrn_ambient_temperature 100(2)
_diffrn_measured_fraction_theta_full 0.999
_diffrn_measured_fraction_theta_max 0.999
_diffrn_measurement_device_type 'Nonius Kappa CCD area detector'
_diffrn_measurement_method 'phi and omega scans'
_diffrn_radiation_monochromator graphite
_diffrn_radiation_source 'fine-focus sealed tube'
_diffrn_radiation_type MoK\a
_diffrn_radiation_wavelength 0.71073
_diffrn_reflns_av_R_equivalents 0.0748
_diffrn_reflns_av_sigmaI/netI 0.0421
_diffrn_reflns_limit_h_max 17
_diffrn_reflns_limit_h_min -17
_diffrn_reflns_limit_k_max 25
_diffrn_reflns_limit_k_min -25
_diffrn_reflns_limit_l_max 29
_diffrn_reflns_limit_l_min -29
_diffrn_reflns_number 70789
_diffrn_reflns_theta_full 35.00
_diffrn_reflns_theta_max 35.00
_diffrn_reflns_theta_min 2.83
_exptl_absorpt_coefficient_mu 11.536
_exptl_absorpt_correction_T_max 0.112
_exptl_absorpt_correction_T_min 0.032
_exptl_absorpt_correction_type multi-scan
_exptl_absorpt_process_details SORTAV
_exptl_crystal_colour colorless
_exptl_crystal_density_diffrn 2.258
_exptl_crystal_density_method 'not measured'
_exptl_crystal_description polyhedron
_exptl_crystal_F_000 2072
_exptl_crystal_size_max 0.37
_exptl_crystal_size_mid 0.25
_exptl_crystal_size_min 0.19
_refine_diff_density_max 2.685
_refine_diff_density_min -2.383
_refine_diff_density_rms 0.191
_refine_ls_extinction_method none
_refine_ls_goodness_of_fit_ref 1.025
_refine_ls_hydrogen_treatment constr
_refine_ls_matrix_type full
_refine_ls_number_parameters 397
_refine_ls_number_reflns 14374
_refine_ls_number_restraints 0
_refine_ls_restrained_S_all 1.025
_refine_ls_R_factor_all 0.0454
_refine_ls_R_factor_gt 0.0318
_refine_ls_shift/su_max 0.002
_refine_ls_shift/su_mean 0.000
_refine_ls_structure_factor_coef Fsqd
_refine_ls_weighting_details 'calc w=1/[\s^2^(Fo^2^)+(0.0350P)^2^+3.9771P] where P=(Fo^2^+2Fc^2^)/3'
_refine_ls_weighting_scheme calc
_refine_ls_wR_factor_gt 0.0721
_refine_ls_wR_factor_ref 0.0756
_reflns_number_gt 11796
_reflns_number_total 14374
_reflns_threshold_expression >2sigma(I)
_cod_data_source_file b906769h.txt
_cod_data_source_block neda02301
_cod_original_sg_symbol_Hall -P2ybc
_cod_original_sg_symbol_H-M P21/c
_cod_database_code 7002201

loop_
_symmetry_equiv_pos_as_xyz
'x, y, z'
'-x, y+1/2, -z+1/2'
'-x, -y, -z'
'x, -y-1/2, z-1/2'

loop_
_atom_site_label
_atom_site_type_symbol
_atom_site_fract_x
_atom_site_fract_y
_atom_site_fract_z
_atom_site_U_iso_or_equiv
_atom_site_adp_type
_atom_site_occupancy
_atom_site_symmetry_multiplicity
_atom_site_calc_flag
_atom_site_refinement_flags
_atom_site_disorder_assembly
_atom_site_disorder_group
Au1 Au 0.103574(10) 0.770240(7) 0.425209(6) 0.01664(3) Uani 1 1 d . . .
Au2 Au 0.414978(11) 0.742433(7) 0.471841(6) 0.01849(3) Uani 1 1 d . . .
P1 P 0.16498(7) 0.89002(5) 0.37643(4) 0.01495(13) Uani 1 1 d . . .
P2 P 0.42461(7) 0.65721(5) 0.37668(4) 0.01635(13) Uani 1 1 d . . .
Br1 Br 0.02205(3) 0.64679(2) 0.47932(2) 0.02502(7) Uani 1 1 d . . .
Br2 Br 0.41895(4) 0.82621(2) 0.579707(19) 0.02893(7) Uani 1 1 d . . .
F1 F 0.67459(17) 0.90742(13) 0.28339(13) 0.0284(4) Uani 1 1 d . . .
F2 F 0.0596(2) 0.71411(14) 0.13977(12) 0.0298(5) Uani 1 1 d . . .
C1 C 0.1523(3) 0.97715(18) 0.43865(16) 0.0162(5) Uani 1 1 d . . .
C2 C 0.1699(3) 0.9623(2) 0.51233(17) 0.0199(5) Uani 1 1 d . . .
H2 H 0.1778 0.9067 0.5296 0.024 Uiso 1 1 calc R . .
C3 C 0.1760(3) 1.0284(2) 0.56081(18) 0.0217(6) Uani 1 1 d . . .
H3 H 0.1895 1.0181 0.6110 0.026 Uiso 1 1 calc R . .
C4 C 0.1624(3) 1.1097(2) 0.53589(19) 0.0228(6) Uani 1 1 d . . .
H4 H 0.1685 1.1549 0.5689 0.027 Uiso 1 1 calc R . .
C5 C 0.1399(3) 1.12480(19) 0.46288(19) 0.0218(6) Uani 1 1 d . . .
H5 H 0.1282 1.1803 0.4462 0.026 Uiso 1 1 calc R . .
C6 C 0.1345(3) 1.05894(19) 0.41403(18) 0.0191(5) Uani 1 1 d . . .
H6 H 0.1187 1.0694 0.3640 0.023 Uiso 1 1 calc R . .
C7 C 0.0866(3) 0.92019(18) 0.29274(16) 0.0169(5) Uani 1 1 d . . .
C8 C 0.1415(3) 0.97424(19) 0.24413(17) 0.0190(5) Uani 1 1 d . . .
H8 H 0.2178 0.9985 0.2566 0.023 Uiso 1 1 calc R . .
C9 C 0.0856(3) 0.9928(2) 0.17801(18) 0.0219(6) Uani 1 1 d . . .
H9 H 0.1231 1.0302 0.1457 0.026 Uiso 1 1 calc R . .
C10 C -0.0254(3) 0.9566(2) 0.15883(18) 0.0223(6) Uani 1 1 d . . .
H10 H -0.0632 0.9685 0.1132 0.027 Uiso 1 1 calc R . .
C11 C -0.0803(3) 0.9033(2) 0.20636(18) 0.0221(6) Uani 1 1 d . . .
H11 H -0.1561 0.8787 0.1933 0.027 Uiso 1 1 calc R . .
C12 C -0.0255(3) 0.8852(2) 0.27351(17) 0.0189(5) Uani 1 1 d . . .
H12 H -0.0645 0.8489 0.3062 0.023 Uiso 1 1 calc R . .
C13 C 0.3237(3) 0.89062(17) 0.35127(16) 0.0155(5) Uani 1 1 d . . .
C14 C 0.4016(3) 0.95283(18) 0.37781(17) 0.0181(5) Uani 1 1 d . . .
H14 H 0.3720 0.9922 0.4114 0.022 Uiso 1 1 calc R . .
C15 C 0.5209(3) 0.95881(19) 0.35654(18) 0.0196(5) Uani 1 1 d . . .
H15 H 0.5737 1.0006 0.3757 0.024 Uiso 1 1 calc R . .
C16 C 0.5599(3) 0.90198(19) 0.30667(18) 0.0190(5) Uani 1 1 d . . .
C17 C 0.4868(3) 0.83844(18) 0.27910(17) 0.0177(5) Uani 1 1 d . . .
H17 H 0.5172 0.8007 0.2444 0.021 Uiso 1 1 calc R . .
C18 C 0.3687(3) 0.83039(17) 0.30255(16) 0.0156(5) Uani 1 1 d . . .
C19 C 0.2943(3) 0.75752(17) 0.27556(16) 0.0153(5) Uani 1 1 d . . .
C20 C 0.2117(3) 0.76810(18) 0.21849(17) 0.0186(5) Uani 1 1 d . . .
H20 H 0.2031 0.8210 0.1958 0.022 Uiso 1 1 calc R . .
C21 C 0.1413(3) 0.7014(2) 0.19444(17) 0.0215(6) Uani 1 1 d . . .
C22 C 0.1512(3) 0.6227(2) 0.22504(18) 0.0214(6) Uani 1 1 d . . .
H22 H 0.1009 0.5781 0.2085 0.026 Uiso 1 1 calc R . .
C23 C 0.2365(3) 0.61112(19) 0.28019(18) 0.0196(5) Uani 1 1 d . . .
H23 H 0.2461 0.5574 0.3011 0.023 Uiso 1 1 calc R . .
C24 C 0.3092(3) 0.67683(17) 0.30601(16) 0.0155(5) Uani 1 1 d . . .
C25 C 0.4055(3) 0.54885(18) 0.40276(17) 0.0190(5) Uani 1 1 d . . .
C26 C 0.3138(3) 0.5297(2) 0.4504(2) 0.0264(7) Uani 1 1 d . . .
H26 H 0.2670 0.5732 0.4706 0.032 Uiso 1 1 calc R . .
C27 C 0.2908(3) 0.4473(2) 0.4684(2) 0.0309(8) Uani 1 1 d . . .
H27 H 0.2271 0.4340 0.4999 0.037 Uiso 1 1 calc R . .
C28 C 0.3615(4) 0.3847(2) 0.4399(2) 0.0324(8) Uani 1 1 d . . .
H28 H 0.3449 0.3283 0.4514 0.039 Uiso 1 1 calc R . .
C29 C 0.4560(4) 0.4033(2) 0.3953(2) 0.0317(8) Uani 1 1 d . . .
H29 H 0.5062 0.3600 0.3780 0.038 Uiso 1 1 calc R . .
C30 C 0.4773(4) 0.4853(2) 0.3757(2) 0.0272(7) Uani 1 1 d . . .
H30 H 0.5408 0.4981 0.3439 0.033 Uiso 1 1 calc R . .
C31 C 0.5668(3) 0.66201(18) 0.32935(17) 0.0181(5) Uani 1 1 d . . .
C32 C 0.6718(3) 0.6897(2) 0.36545(18) 0.0212(6) Uani 1 1 d . . .
H32 H 0.6709 0.7019 0.4157 0.025 Uiso 1 1 calc R . .
C33 C 0.7786(3) 0.6994(2) 0.3274(2) 0.0241(6) Uani 1 1 d . . .
H33 H 0.8510 0.7165 0.3522 0.029 Uiso 1 1 calc R . .
C34 C 0.7788(3) 0.6840(2) 0.2534(2) 0.0262(7) Uani 1 1 d . . .
H34 H 0.8506 0.6931 0.2274 0.031 Uiso 1 1 calc R . .
C35 C 0.6752(3) 0.6555(2) 0.21751(19) 0.0229(6) Uani 1 1 d . . .
H35 H 0.6759 0.6445 0.1670 0.027 Uiso 1 1 calc R . .
C36 C 0.5696(3) 0.64299(19) 0.25573(18) 0.0198(5) Uani 1 1 d . . .
H36 H 0.4992 0.6214 0.2315 0.024 Uiso 1 1 calc R . .

loop_
_atom_site_aniso_label
_atom_site_aniso_U_11
_atom_site_aniso_U_22
_atom_site_aniso_U_33
_atom_site_aniso_U_23
_atom_site_aniso_U_13
_atom_site_aniso_U_12
Au1 0.01859(5) 0.01558(5) 0.01582(5) 0.00070(3) 0.00188(4) -0.00149(3)
Au2 0.02552(6) 0.01642(5) 0.01342(5) -0.00132(4) -0.00158(4) 0.00045(4)
P1 0.0162(3) 0.0148(3) 0.0139(3) -0.0001(2) 0.0008(2) -0.0004(2)
P2 0.0203(3) 0.0143(3) 0.0144(3) -0.0007(2) -0.0007(3) -0.0008(2)
Br1 0.02804(15) 0.02096(14) 0.02629(17) 0.00499(12) 0.00449(12) -0.00572(11)
Br2 0.04127(19) 0.02559(15) 0.01954(15) -0.00836(12) -0.00580(13) 0.00745(13)
F1 0.0182(9) 0.0277(10) 0.0396(13) -0.0063(9) 0.0078(8) -0.0041(7)
F2 0.0343(11) 0.0268(10) 0.0273(11) -0.0015(8) -0.0162(9) 0.0005(8)
C1 0.0166(12) 0.0182(12) 0.0138(12) -0.0016(9) -0.0001(9) 0.0021(9)
C2 0.0190(13) 0.0222(13) 0.0182(14) 0.0019(10) -0.0007(10) 0.0022(10)
C3 0.0205(13) 0.0267(15) 0.0179(14) -0.0030(11) 0.0010(11) 0.0017(11)
C4 0.0205(13) 0.0250(15) 0.0231(16) -0.0079(12) 0.0025(11) 0.0007(11)
C5 0.0233(14) 0.0172(12) 0.0250(16) -0.0028(11) 0.0005(11) 0.0012(10)
C6 0.0189(13) 0.0203(13) 0.0183(14) -0.0013(10) 0.0014(10) 0.0015(10)
C7 0.0183(12) 0.0172(12) 0.0153(13) -0.0019(9) 0.0001(10) 0.0016(9)
C8 0.0197(13) 0.0185(12) 0.0188(14) -0.0013(10) 0.0004(10) -0.0019(10)
C9 0.0275(15) 0.0216(13) 0.0165(14) 0.0025(11) 0.0000(11) 0.0021(11)
C10 0.0263(15) 0.0250(14) 0.0155(13) -0.0018(11) -0.0034(11) 0.0061(11)
C11 0.0186(13) 0.0277(15) 0.0198(14) -0.0061(11) -0.0028(11) 0.0008(11)
C12 0.0171(12) 0.0231(13) 0.0165(13) -0.0005(10) 0.0021(10) 0.0001(10)
C13 0.0165(11) 0.0160(11) 0.0142(12) -0.0005(9) 0.0007(9) -0.0001(9)
C14 0.0189(12) 0.0154(12) 0.0201(14) -0.0028(10) 0.0002(10) 0.0008(9)
C15 0.0179(13) 0.0167(12) 0.0242(15) -0.0019(10) 0.0001(11) -0.0020(9)
C16 0.0179(12) 0.0179(12) 0.0212(14) 0.0004(10) 0.0027(10) -0.0007(10)
C17 0.0187(12) 0.0166(12) 0.0178(13) 0.0000(10) 0.0016(10) 0.0008(9)
C18 0.0177(12) 0.0139(11) 0.0151(12) 0.0007(9) -0.0008(9) 0.0001(9)
C19 0.0173(12) 0.0148(11) 0.0140(12) -0.0023(9) 0.0018(9) -0.0003(9)
C20 0.0223(13) 0.0157(12) 0.0175(13) -0.0007(10) -0.0029(11) 0.0022(9)
C21 0.0247(14) 0.0239(14) 0.0155(13) -0.0032(11) -0.0054(11) 0.0012(11)
C22 0.0232(14) 0.0199(13) 0.0212(15) -0.0039(11) -0.0016(11) -0.0049(10)
C23 0.0232(14) 0.0170(12) 0.0184(13) -0.0017(10) -0.0018(11) -0.0025(10)
C24 0.0176(12) 0.0158(11) 0.0131(12) 0.0000(9) 0.0006(9) -0.0003(9)
C25 0.0256(14) 0.0150(12) 0.0162(13) 0.0008(10) -0.0026(11) -0.0018(10)
C26 0.0249(15) 0.0221(14) 0.0321(19) 0.0078(13) 0.0004(13) -0.0002(11)
C27 0.0270(16) 0.0279(17) 0.038(2) 0.0127(15) -0.0042(15) -0.0074(13)
C28 0.048(2) 0.0203(15) 0.0277(18) 0.0076(13) -0.0157(16) -0.0076(14)
C29 0.057(2) 0.0187(14) 0.0194(16) 0.0013(12) -0.0023(15) 0.0044(15)
C30 0.0415(19) 0.0191(14) 0.0211(16) 0.0011(11) 0.0034(14) 0.0015(13)
C31 0.0219(13) 0.0142(11) 0.0182(14) -0.0010(10) -0.0005(10) -0.0001(9)
C32 0.0209(13) 0.0224(14) 0.0200(14) 0.0006(11) -0.0034(11) -0.0024(10)
C33 0.0207(14) 0.0240(15) 0.0274(17) -0.0008(12) -0.0031(12) -0.0021(11)
C34 0.0209(14) 0.0243(15) 0.0337(19) -0.0032(13) 0.0052(13) 0.0004(11)
C35 0.0247(14) 0.0229(14) 0.0212(15) -0.0022(11) 0.0031(12) 0.0034(11)
C36 0.0212(13) 0.0199(13) 0.0184(14) -0.0025(10) -0.0007(10) 0.0027(10)

loop_
_atom_type_symbol
_atom_type_description
_atom_type_scat_dispersion_real
_atom_type_scat_dispersion_imag
_atom_type_scat_source
C C 0.0033 0.0016 'International Tables Vol C Tables 4.2.6.8 and 6.1.1.4'
H H 0.0000 0.0000 'International Tables Vol C Tables 4.2.6.8 and 6.1.1.4'
F F 0.0171 0.0103 'International Tables Vol C Tables 4.2.6.8 and 6.1.1.4'
P P 0.1023 0.0942 'International Tables Vol C Tables 4.2.6.8 and 6.1.1.4'
Br Br -0.2901 2.4595 'International Tables Vol C Tables 4.2.6.8 and 6.1.1.4'
Au Au -2.0133 8.8022 'International Tables Vol C Tables 4.2.6.8 and 6.1.1.4'

loop_
_geom_angle_atom_site_label_1
_geom_angle_atom_site_label_2
_geom_angle_atom_site_label_3
_geom_angle
_geom_angle_site_symmetry_1
_geom_angle_site_symmetry_3
_geom_angle_publ_flag
P1 Au1 Br1 175.37(2) . . ?
P1 Au1 Au2 84.453(19) . . ?
Br1 Au1 Au2 99.600(9) . . ?
P2 Au2 Br2 174.64(2) . . ?
P2 Au2 Au1 87.36(2) . . ?
Br2 Au2 Au1 97.186(10) . . ?
C7 P1 C1 106.85(13) . . ?
C7 P1 C13 102.63(14) . . ?
C1 P1 C13 104.43(13) . . ?
C7 P1 Au1 115.47(10) . . ?
C1 P1 Au1 112.12(10) . . ?
C13 P1 Au1 114.29(10) . . ?
C25 P2 C31 106.03(14) . . ?
C25 P2 C24 105.71(14) . . ?
C31 P2 C24 104.01(14) . . ?
C25 P2 Au2 111.63(11) . . ?
C31 P2 Au2 114.46(10) . . ?
C24 P2 Au2 114.18(10) . . ?
C2 C1 C6 119.6(3) . . ?
C2 C1 P1 118.4(2) . . ?
C6 C1 P1 121.9(2) . . ?
C3 C2 C1 120.2(3) . . ?
C3 C2 H2 119.9 . . ?
C1 C2 H2 119.9 . . ?
C2 C3 C4 120.1(3) . . ?
C2 C3 H3 120.0 . . ?
C4 C3 H3 120.0 . . ?
C5 C4 C3 120.1(3) . . ?
C5 C4 H4 120.0 . . ?
C3 C4 H4 120.0 . . ?
C4 C5 C6 120.1(3) . . ?
C4 C5 H5 119.9 . . ?
C6 C5 H5 119.9 . . ?
C5 C6 C1 119.9(3) . . ?
C5 C6 H6 120.0 . . ?
C1 C6 H6 120.0 . . ?
C12 C7 C8 118.9(3) . . ?
C12 C7 P1 120.4(2) . . ?
C8 C7 P1 120.5(2) . . ?
C9 C8 C7 120.6(3) . . ?
C9 C8 H8 119.7 . . ?
C7 C8 H8 119.7 . . ?
C8 C9 C10 120.0(3) . . ?
C8 C9 H9 120.0 . . ?
C10 C9 H9 120.0 . . ?
C11 C10 C9 119.8(3) . . ?
C11 C10 H10 120.1 . . ?
C9 C10 H10 120.1 . . ?
C10 C11 C12 120.6(3) . . ?
C10 C11 H11 119.7 . . ?
C12 C11 H11 119.7 . . ?
C7 C12 C11 120.0(3) . . ?
C7 C12 H12 120.0 . . ?
C11 C12 H12 120.0 . . ?
C14 C13 C18 119.1(3) . . ?
C14 C13 P1 119.9(2) . . ?
C18 C13 P1 120.9(2) . . ?
C15 C14 C13 121.9(3) . . ?
C15 C14 H14 119.0 . . ?
C13 C14 H14 119.0 . . ?
C16 C15 C14 117.5(3) . . ?
C16 C15 H15 121.3 . . ?
C14 C15 H15 121.3 . . ?
F1 C16 C15 119.0(3) . . ?
F1 C16 C17 118.1(3) . . ?
C15 C16 C17 123.0(3) . . ?
C16 C17 C18 119.6(3) . . ?
C16 C17 H17 120.2 . . ?
C18 C17 H17 120.2 . . ?
C17 C18 C13 118.8(3) . . ?
C17 C18 C19 118.4(3) . . ?
C13 C18 C19 122.8(3) . . ?
C20 C19 C24 118.7(3) . . ?
C20 C19 C18 119.8(3) . . ?
C24 C19 C18 121.5(3) . . ?
C19 C20 C21 119.9(3) . . ?
C19 C20 H20 120.0 . . ?
C21 C20 H20 120.0 . . ?
F2 C21 C22 119.1(3) . . ?
F2 C21 C20 118.5(3) . . ?
C22 C21 C20 122.4(3) . . ?
C23 C22 C21 117.9(3) . . ?
C23 C22 H22 121.1 . . ?
C21 C22 H22 121.1 . . ?
C22 C23 C24 121.5(3) . . ?
C22 C23 H23 119.3 . . ?
C24 C23 H23 119.3 . . ?
C23 C24 C19 119.6(3) . . ?
C23 C24 P2 119.7(2) . . ?
C19 C24 P2 120.8(2) . . ?
C30 C25 C26 119.8(3) . . ?
C30 C25 P2 122.2(3) . . ?
C26 C25 P2 118.0(2) . . ?
C27 C26 C25 120.1(3) . . ?
C27 C26 H26 119.9 . . ?
C25 C26 H26 119.9 . . ?
C28 C27 C26 119.4(4) . . ?
C28 C27 H27 120.3 . . ?
C26 C27 H27 120.3 . . ?
C29 C28 C27 120.9(3) . . ?
C29 C28 H28 119.5 . . ?
C27 C28 H28 119.5 . . ?
C28 C29 C30 119.9(4) . . ?
C28 C29 H29 120.1 . . ?
C30 C29 H29 120.1 . . ?
C29 C30 C25 119.9(4) . . ?
C29 C30 H30 120.1 . . ?
C25 C30 H30 120.1 . . ?
C32 C31 C36 119.6(3) . . ?
C32 C31 P2 120.0(2) . . ?
C36 C31 P2 120.2(2) . . ?
C31 C32 C33 119.8(3) . . ?
C31 C32 H32 120.1 . . ?
C33 C32 H32 120.1 . . ?
C34 C33 C32 120.0(3) . . ?
C34 C33 H33 120.0 . . ?
C32 C33 H33 120.0 . . ?
C35 C34 C33 120.4(3) . . ?
C35 C34 H34 119.8 . . ?
C33 C34 H34 119.8 . . ?
C34 C35 C36 119.7(3) . . ?
C34 C35 H35 120.1 . . ?
C36 C35 H35 120.1 . . ?
C35 C36 C31 120.3(3) . . ?
C35 C36 H36 119.8 . . ?
C31 C36 H36 119.8 . . ?

loop_
_geom_bond_atom_site_label_1
_geom_bond_atom_site_label_2
_geom_bond_distance
_geom_bond_site_symmetry_2
_geom_bond_publ_flag
Au1 P1 2.2371(7) . ?
Au1 Br1 2.4060(3) . ?
Au1 Au2 3.54623(17) . ?
Au2 P2 2.2329(8) . ?
Au2 Br2 2.4037(3) . ?
P1 C7 1.815(3) . ?
P1 C1 1.819(3) . ?
P1 C13 1.826(3) . ?
P2 C25 1.819(3) . ?
P2 C31 1.820(3) . ?
P2 C24 1.824(3) . ?
F1 C16 1.351(4) . ?
F2 C21 1.350(4) . ?
C1 C2 1.390(4) . ?
C1 C6 1.401(4) . ?
C2 C3 1.390(4) . ?
C2 H2 0.9500 . ?
C3 C4 1.390(5) . ?
C3 H3 0.9500 . ?
C4 C5 1.386(5) . ?
C4 H4 0.9500 . ?
C5 C6 1.390(4) . ?
C5 H5 0.9500 . ?
C6 H6 0.9500 . ?
C7 C12 1.395(4) . ?
C7 C8 1.400(4) . ?
C8 C9 1.385(4) . ?
C8 H8 0.9500 . ?
C9 C10 1.392(5) . ?
C9 H9 0.9500 . ?
C10 C11 1.379(5) . ?
C10 H10 0.9500 . ?
C11 C12 1.395(4) . ?
C11 H11 0.9500 . ?
C12 H12 0.9500 . ?
C13 C14 1.397(4) . ?
C13 C18 1.420(4) . ?
C14 C15 1.389(4) . ?
C14 H14 0.9500 . ?
C15 C16 1.374(4) . ?
C15 H15 0.9500 . ?
C16 C17 1.388(4) . ?
C17 C18 1.391(4) . ?
C17 H17 0.9500 . ?
C18 C19 1.505(4) . ?
C19 C20 1.384(4) . ?
C19 C24 1.420(4) . ?
C20 C21 1.389(4) . ?
C20 H20 0.9500 . ?
C21 C22 1.387(5) . ?
C22 C23 1.379(4) . ?
C22 H22 0.9500 . ?
C23 C24 1.401(4) . ?
C23 H23 0.9500 . ?
C25 C30 1.394(5) . ?
C25 C26 1.394(5) . ?
C26 C27 1.390(5) . ?
C26 H26 0.9500 . ?
C27 C28 1.385(6) . ?
C27 H27 0.9500 . ?
C28 C29 1.381(6) . ?
C28 H28 0.9500 . ?
C29 C30 1.387(5) . ?
C29 H29 0.9500 . ?
C30 H30 0.9500 . ?
C31 C32 1.393(4) . ?
C31 C36 1.396(4) . ?
C32 C33 1.398(5) . ?
C32 H32 0.9500 . ?
C33 C34 1.389(5) . ?
C33 H33 0.9500 . ?
C34 C35 1.383(5) . ?
C34 H34 0.9500 . ?
C35 C36 1.394(5) . ?
C35 H35 0.9500 . ?
C36 H36 0.9500 . ?

loop_
_geom_torsion_atom_site_label_1
_geom_torsion_atom_site_label_2
_geom_torsion_atom_site_label_3
_geom_torsion_atom_site_label_4
_geom_torsion
_geom_torsion_site_symmetry_1
_geom_torsion_site_symmetry_2
_geom_torsion_site_symmetry_3
_geom_torsion_site_symmetry_4
_geom_torsion_publ_flag
P1 Au1 Au2 P2 -100.60(3) . . . . ?
Br1 Au1 Au2 P2 81.67(2) . . . . ?
P1 Au1 Au2 Br2 82.25(2) . . . . ?
Br1 Au1 Au2 Br2 -95.477(14) . . . . ?
Au2 Au1 P1 C7 142.86(11) . . . . ?
Au2 Au1 P1 C1 -94.45(10) . . . . ?
Au2 Au1 P1 C13 24.14(11) . . . . ?
Au1 Au2 P2 C25 -95.11(11) . . . . ?
Au1 Au2 P2 C31 144.44(11) . . . . ?
Au1 Au2 P2 C24 24.72(10) . . . . ?
C7 P1 C1 C2 160.1(2) . . . . ?
C13 P1 C1 C2 -91.6(3) . . . . ?
Au1 P1 C1 C2 32.7(3) . . . . ?
C7 P1 C1 C6 -24.7(3) . . . . ?
C13 P1 C1 C6 83.5(3) . . . . ?
Au1 P1 C1 C6 -152.2(2) . . . . ?
C6 C1 C2 C3 -3.3(4) . . . . ?
P1 C1 C2 C3 172.0(2) . . . . ?
C1 C2 C3 C4 1.1(5) . . . . ?
C2 C3 C4 C5 1.5(5) . . . . ?
C3 C4 C5 C6 -1.9(5) . . . . ?
C4 C5 C6 C1 -0.3(5) . . . . ?
C2 C1 C6 C5 2.9(4) . . . . ?
P1 C1 C6 C5 -172.2(2) . . . . ?
C1 P1 C7 C12 -106.9(3) . . . . ?
C13 P1 C7 C12 143.5(2) . . . . ?
Au1 P1 C7 C12 18.5(3) . . . . ?
C1 P1 C7 C8 77.7(3) . . . . ?
C13 P1 C7 C8 -31.8(3) . . . . ?
Au1 P1 C7 C8 -156.8(2) . . . . ?
C12 C7 C8 C9 0.0(5) . . . . ?
P1 C7 C8 C9 175.4(2) . . . . ?
C7 C8 C9 C10 -1.0(5) . . . . ?
C8 C9 C10 C11 1.0(5) . . . . ?
C9 C10 C11 C12 -0.1(5) . . . . ?
C8 C7 C12 C11 0.9(4) . . . . ?
P1 C7 C12 C11 -174.6(2) . . . . ?
C10 C11 C12 C7 -0.8(5) . . . . ?
C7 P1 C13 C14 108.8(3) . . . . ?
C1 P1 C13 C14 -2.6(3) . . . . ?
Au1 P1 C13 C14 -125.5(2) . . . . ?
C7 P1 C13 C18 -68.7(3) . . . . ?
C1 P1 C13 C18 179.9(2) . . . . ?
Au1 P1 C13 C18 57.1(3) . . . . ?
C18 C13 C14 C15 1.7(5) . . . . ?
P1 C13 C14 C15 -175.9(2) . . . . ?
C13 C14 C15 C16 1.4(5) . . . . ?
C14 C15 C16 F1 178.3(3) . . . . ?
C14 C15 C16 C17 -2.1(5) . . . . ?
F1 C16 C17 C18 179.2(3) . . . . ?
C15 C16 C17 C18 -0.4(5) . . . . ?
C16 C17 C18 C13 3.5(4) . . . . ?
C16 C17 C18 C19 -175.9(3) . . . . ?
C14 C13 C18 C17 -4.1(4) . . . . ?
P1 C13 C18 C17 173.4(2) . . . . ?
C14 C13 C18 C19 175.3(3) . . . . ?
P1 C13 C18 C19 -7.2(4) . . . . ?
C17 C18 C19 C20 -98.8(4) . . . . ?
C13 C18 C19 C20 81.7(4) . . . . ?
C17 C18 C19 C24 79.4(4) . . . . ?
C13 C18 C19 C24 -100.1(3) . . . . ?
C24 C19 C20 C21 3.0(5) . . . . ?
C18 C19 C20 C21 -178.7(3) . . . . ?
C19 C20 C21 F2 178.5(3) . . . . ?
C19 C20 C21 C22 -0.8(5) . . . . ?
F2 C21 C22 C23 179.2(3) . . . . ?
C20 C21 C22 C23 -1.5(5) . . . . ?
C21 C22 C23 C24 1.4(5) . . . . ?
C22 C23 C24 C19 0.8(5) . . . . ?
C22 C23 C24 P2 -177.6(3) . . . . ?
C20 C19 C24 C23 -3.0(4) . . . . ?
C18 C19 C24 C23 178.8(3) . . . . ?
C20 C19 C24 P2 175.4(2) . . . . ?
C18 C19 C24 P2 -2.8(4) . . . . ?
C25 P2 C24 C23 -4.8(3) . . . . ?
C31 P2 C24 C23 106.7(3) . . . . ?
Au2 P2 C24 C23 -127.9(2) . . . . ?
C25 P2 C24 C19 176.8(2) . . . . ?
C31 P2 C24 C19 -71.7(3) . . . . ?
Au2 P2 C24 C19 53.7(3) . . . . ?
C31 P2 C25 C30 -11.7(3) . . . . ?
C24 P2 C25 C30 98.3(3) . . . . ?
Au2 P2 C25 C30 -137.0(3) . . . . ?
C31 P2 C25 C26 169.6(3) . . . . ?
C24 P2 C25 C26 -80.4(3) . . . . ?
Au2 P2 C25 C26 44.3(3) . . . . ?
C30 C25 C26 C27 -2.7(5) . . . . ?
P2 C25 C26 C27 176.0(3) . . . . ?
C25 C26 C27 C28 1.6(5) . . . . ?
C26 C27 C28 C29 1.3(6) . . . . ?
C27 C28 C29 C30 -3.0(6) . . . . ?
C28 C29 C30 C25 1.7(6) . . . . ?
C26 C25 C30 C29 1.1(5) . . . . ?
P2 C25 C30 C29 -177.6(3) . . . . ?
C25 P2 C31 C32 -99.8(3) . . . . ?
C24 P2 C31 C32 149.0(2) . . . . ?
Au2 P2 C31 C32 23.7(3) . . . . ?
C25 P2 C31 C36 84.2(3) . . . . ?
C24 P2 C31 C36 -27.0(3) . . . . ?
Au2 P2 C31 C36 -152.3(2) . . . . ?
C36 C31 C32 C33 1.0(5) . . . . ?
P2 C31 C32 C33 -175.1(2) . . . . ?
C31 C32 C33 C34 2.0(5) . . . . ?
C32 C33 C34 C35 -2.9(5) . . . . ?
C33 C34 C35 C36 0.6(5) . . . . ?
C34 C35 C36 C31 2.4(5) . . . . ?
C32 C31 C36 C35 -3.2(5) . . . . ?
P2 C31 C36 C35 172.8(2) . . . . ?
